data_4330388
loop_
_publ_author_name
'Oleg Bondarev'
'Yulia V. Sevryugina'
'Satish S. Jalisatgi'
'M. Frederick Hawthorne'

_publ_section_title
;
 Acid-Induced Opening of [closo-B10H10]2- as a New Route to 6-Substituted
 nido-B10H13 Decaboranes and Related Carboranes
;
_journal_name_full 'Inorganic Chemistry'
_journal_page_first 9935
_journal_page_last 9942
_journal_paper_doi 10.1021/ic3014267
_journal_volume 51
_journal_year 2012
_chemical_formula_moiety
;
 B10 H13 C6 H4 C H3
;
_chemical_formula_sum 'C7 H20 B10'
_chemical_formula_weight 212.33
_chemical_name_systematic
;
 nido-6-tolyldecaborane(13) 
;
_space_group_IT_number 61
_symmetry_cell_setting orthorhombic
_symmetry_Int_Tables_number 61
_symmetry_space_group_name_Hall '-P 2ac 2ab'
_symmetry_space_group_name_H-M 'P b c a'
_atom_sites_solution_hydrogens geom
_atom_sites_solution_primary direct
_atom_sites_solution_secondary difmap
_audit_creation_method SHELXL-97
_cell_angle_alpha 90.00
_cell_angle_beta 90.00
_cell_angle_gamma 90.00
_cell_formula_units_Z 8
_cell_length_a 9.1729(3)
_cell_length_b 14.8504(4)
_cell_length_c 20.0887(6)
_cell_measurement_reflns_used 3760
_cell_measurement_temperature 100(2)
_cell_measurement_theta_max 66.14
_cell_measurement_theta_min 4.40
_cell_volume 2736.51(14)
_computing_cell_refinement 'Bruker SAINT 7.68A'
_computing_data_collection 'Bruker APEX 2010.7'
_computing_data_reduction 'Bruker SADABS 2008/1'
_computing_molecular_graphics 'Bruker XP 5.1'
_computing_publication_material 'Bruker XCIF 2008/2'
_computing_structure_refinement 'Bruker SHELXTL 2008/4'
_computing_structure_solution 'Bruker SHELXTL 2008/4'
_diffrn_ambient_temperature 100(2)
_diffrn_measured_fraction_theta_full 1.000
_diffrn_measured_fraction_theta_max 1.000
_diffrn_measurement_device_type 'Bruker SMART APEX2 area detector'
_diffrn_measurement_method '0.5 deg wide \w exposures'
_diffrn_radiation_monochromator 'Quazar optics'
_diffrn_radiation_source 'ImuS micro-focus source with Quazar optics'
_diffrn_radiation_type Cu-K\a
_diffrn_radiation_wavelength 1.54178
_diffrn_reflns_av_R_equivalents 0.1214
_diffrn_reflns_av_sigmaI/netI 0.0373
_diffrn_reflns_limit_h_max 10
_diffrn_reflns_limit_h_min -10
_diffrn_reflns_limit_k_max 17
_diffrn_reflns_limit_k_min -17
_diffrn_reflns_limit_l_max 23
_diffrn_reflns_limit_l_min -23
_diffrn_reflns_number 36256
_diffrn_reflns_theta_full 66.69
_diffrn_reflns_theta_max 66.69
_diffrn_reflns_theta_min 4.40
_exptl_absorpt_coefficient_mu 0.309
_exptl_absorpt_correction_T_max 0.9938
_exptl_absorpt_correction_T_min 0.9757
_exptl_absorpt_correction_type multi-scan
_exptl_absorpt_process_details
;
 Bruker SADABS 2008/1
;
_exptl_crystal_colour colourless
_exptl_crystal_density_diffrn 1.031
_exptl_crystal_density_method none
_exptl_crystal_description needle
_exptl_crystal_F_000 896
_exptl_crystal_size_max 0.08
_exptl_crystal_size_mid 0.05
_exptl_crystal_size_min 0.02
_refine_diff_density_max 0.216
_refine_diff_density_min -0.171
_refine_diff_density_rms 0.037
_refine_ls_extinction_coef noref
_refine_ls_extinction_method none
_refine_ls_goodness_of_fit_ref 1.017
_refine_ls_hydrogen_treatment mixed
_refine_ls_matrix_type full
_refine_ls_number_parameters 187
_refine_ls_number_reflns 2413
_refine_ls_number_restraints 0
_refine_ls_restrained_S_all 1.017
_refine_ls_R_factor_all 0.0797
_refine_ls_R_factor_gt 0.0515
_refine_ls_shift/su_max 0.001
_refine_ls_shift/su_mean 0.000
_refine_ls_structure_factor_coef Fsqd
_refine_ls_weighting_details 'calc w=1/[\s^2^(Fo^2^)+(0.0710P)^2^+0.9814P] where P=(Fo^2^+2Fc^2^)/3'
_refine_ls_weighting_scheme calc
_refine_ls_wR_factor_gt 0.1244
_refine_ls_wR_factor_ref 0.1422
_reflns_number_gt 1744
_reflns_number_total 2413
_reflns_threshold_expression >2sigma(I)
_cod_data_source_file ic3014267_si_002_2.cif
_cod_data_source_block '[B10H13](p-Me-C6H4)_(1b)'
_cod_original_sg_symbol_Hall '-P 2ac 2ab  '
_cod_original_sg_symbol_H-M 'P b c a '
_cod_database_code 4330388

loop_
_symmetry_equiv_pos_as_xyz
'x, y, z'
'x+1/2, -y+1/2, -z'
'-x, y+1/2, -z+1/2'
'-x+1/2, -y, z+1/2'
'-x, -y, -z'
'-x-1/2, y-1/2, z'
'x, -y-1/2, z-1/2'
'x-1/2, y, -z-1/2'

loop_
_atom_site_label
_atom_site_type_symbol
_atom_site_fract_x
_atom_site_fract_y
_atom_site_fract_z
_atom_site_U_iso_or_equiv
_atom_site_adp_type
_atom_site_occupancy
_atom_site_symmetry_multiplicity
_atom_site_calc_flag
_atom_site_refinement_flags
B1 B 0.3015(2) 0.90722(15) 0.36323(12) 0.0324(5) Uani 1 1 d .
H1B H 0.2571 0.9772 0.3586 0.039 Uiso 1 1 calc R
B2 B 0.1860(2) 0.81668(15) 0.33986(11) 0.0312(5) Uani 1 1 d .
H2B H 0.0693 0.8283 0.3260 0.037 Uiso 1 1 calc R
B3 B 0.2465(3) 0.82626(15) 0.42348(11) 0.0335(5) Uani 1 1 d .
H3B H 0.1619 0.8373 0.4629 0.040 Uiso 1 1 calc R
B4 B 0.4162(3) 0.88365(17) 0.43275(12) 0.0370(6) Uani 1 1 d .
H4B H 0.4347 0.9343 0.4732 0.044 Uiso 1 1 calc R
B5 B 0.3369(2) 0.84904(15) 0.28901(12) 0.0323(5) Uani 1 1 d .
H5B H 0.328(2) 0.8794(13) 0.2406(10) 0.029(5) Uiso 1 1 d .
B6 B 0.2806(2) 0.73376(15) 0.29698(11) 0.0309(5) Uani 1 1 d .
B7 B 0.2478(3) 0.71985(15) 0.38529(11) 0.0333(5) Uani 1 1 d .
H7B H 0.185(2) 0.6640(14) 0.4024(10) 0.039(6) Uiso 1 1 d .
B8 B 0.4011(3) 0.76431(17) 0.44672(12) 0.0382(6) Uani 1 1 d .
H8B H 0.412(2) 0.7302(15) 0.4941(12) 0.048(6) Uiso 1 1 d .
B9 B 0.5586(3) 0.81529(18) 0.41051(13) 0.0417(6) Uani 1 1 d .
H9B H 0.6583 0.8164 0.4306 0.050 Uiso 1 1 calc R
B10 B 0.4898(3) 0.89384(16) 0.35044(13) 0.0368(6) Uani 1 1 d .
H10B H 0.559(2) 0.9458(14) 0.3324(10) 0.035(5) Uiso 1 1 d .
H1C H 0.405(3) 0.7756(15) 0.2836(10) 0.046(6) Uiso 1 1 d .
H2C H 0.334(3) 0.6907(15) 0.3465(11) 0.050(6) Uiso 1 1 d .
H3C H 0.560(2) 0.8245(15) 0.3480(11) 0.043(6) Uiso 1 1 d .
H4C H 0.500(2) 0.7401(15) 0.4108(11) 0.043(6) Uiso 1 1 d .
C1 C 0.2332(2) 0.67152(12) 0.23860(10) 0.0311(4) Uani 1 1 d .
C2 C 0.1196(2) 0.60951(12) 0.24663(10) 0.0336(5) Uani 1 1 d .
H2 H 0.0723 0.6046 0.2885 0.040 Uiso 1 1 calc R
C3 C 0.0750(2) 0.55511(13) 0.19435(10) 0.0361(5) Uani 1 1 d .
H3 H -0.0045 0.5150 0.2006 0.043 Uiso 1 1 calc R
C4 C 0.1448(2) 0.55837(13) 0.13299(10) 0.0354(5) Uani 1 1 d .
C5 C 0.0999(3) 0.49647(17) 0.07712(11) 0.0518(6) Uani 1 1 d .
H5A H 0.1680 0.5031 0.0399 0.078 Uiso 1 1 calc R
H5D H 0.0013 0.5121 0.0623 0.078 Uiso 1 1 calc R
H5C H 0.1012 0.4340 0.0929 0.078 Uiso 1 1 calc R
C6 C 0.2576(2) 0.61927(14) 0.12441(10) 0.0392(5) Uani 1 1 d .
H6 H 0.3064 0.6226 0.0828 0.047 Uiso 1 1 calc R
C7 C 0.2998(2) 0.67536(14) 0.17589(10) 0.0359(5) Uani 1 1 d .
H7 H 0.3760 0.7176 0.1685 0.043 Uiso 1 1 calc R

loop_
_atom_site_aniso_label
_atom_site_aniso_U_11
_atom_site_aniso_U_22
_atom_site_aniso_U_33
_atom_site_aniso_U_23
_atom_site_aniso_U_13
_atom_site_aniso_U_12
B1 0.0270(11) 0.0293(11) 0.0410(13) -0.0028(10) 0.0009(9) 0.0007(9)
B2 0.0257(11) 0.0293(11) 0.0387(12) -0.0003(9) -0.0011(9) -0.0001(9)
B3 0.0307(12) 0.0323(12) 0.0374(12) -0.0056(10) 0.0003(10) 0.0014(9)
B4 0.0297(12) 0.0391(13) 0.0421(13) -0.0075(11) -0.0029(10) -0.0008(10)
B5 0.0278(11) 0.0292(12) 0.0400(13) -0.0018(10) 0.0005(10) -0.0010(9)
B6 0.0277(11) 0.0275(11) 0.0376(12) 0.0014(9) -0.0010(9) 0.0025(9)
B7 0.0314(12) 0.0313(12) 0.0371(12) -0.0007(10) -0.0009(10) 0.0008(10)
B8 0.0345(13) 0.0412(14) 0.0388(13) -0.0037(11) -0.0055(10) 0.0037(11)
B9 0.0306(13) 0.0467(15) 0.0478(15) -0.0084(12) -0.0056(10) 0.0018(11)
B10 0.0276(12) 0.0379(13) 0.0449(14) -0.0075(11) 0.0010(10) -0.0043(10)
C1 0.0300(10) 0.0265(9) 0.0369(10) 0.0017(8) -0.0033(8) 0.0050(8)
C2 0.0347(11) 0.0290(10) 0.0373(11) 0.0005(8) -0.0003(8) 0.0039(8)
C3 0.0303(11) 0.0289(10) 0.0491(12) 0.0029(9) -0.0051(9) -0.0024(8)
C4 0.0380(11) 0.0323(10) 0.0359(11) 0.0033(9) -0.0085(9) 0.0031(9)
C5 0.0574(15) 0.0563(15) 0.0416(13) -0.0058(11) -0.0067(11) -0.0109(12)
C6 0.0414(12) 0.0430(12) 0.0331(11) 0.0035(9) -0.0028(9) -0.0003(10)
C7 0.0353(11) 0.0346(11) 0.0377(11) 0.0026(9) -0.0047(8) -0.0029(9)

loop_
_atom_type_symbol
_atom_type_description
_atom_type_scat_dispersion_real
_atom_type_scat_dispersion_imag
_atom_type_scat_source
C C 0.0181 0.0091 'International Tables Vol C Tables 4.2.6.8 and 6.1.1.4'
H H 0.0000 0.0000 'International Tables Vol C Tables 4.2.6.8 and 6.1.1.4'
B B 0.0090 0.0039 'International Tables Vol C Tables 4.2.6.8 and 6.1.1.4'

loop_
_geom_angle_atom_site_label_1
_geom_angle_atom_site_label_2
_geom_angle_atom_site_label_3
_geom_angle
_geom_angle_publ_flag
B5 B1 B10 68.78(14) y
B5 B1 B2 60.81(13) y
B10 B1 B2 117.53(16) y
B5 B1 B3 107.34(16) y
B10 B1 B3 107.59(17) y
B2 B1 B3 59.91(13) y
B5 B1 B4 117.40(17) y
B10 B1 B4 60.84(14) y
B2 B1 B4 114.25(17) y
B3 B1 B4 60.14(13) y
B5 B1 H1B 116.9 n
B10 B1 H1B 116.8 n
B2 B1 H1B 117.6 n
B3 B1 H1B 125.5 n
B4 B1 H1B 117.5 n
B6 B2 B3 111.74(16) y
B6 B2 B1 111.74(16) y
B3 B2 B1 60.16(13) y
B6 B2 B5 61.29(12) y
B3 B2 B5 106.12(16) y
B1 B2 B5 59.00(12) y
B6 B2 B7 61.70(13) y
B3 B2 B7 58.95(13) y
B1 B2 B7 106.48(16) y
B5 B2 B7 105.16(16) y
B6 B2 H2B 117.7 n
B3 B2 H2B 121.5 n
B1 B2 H2B 121.3 n
B5 B2 H2B 123.8 n
B7 B2 H2B 123.5 n
B8 B3 B7 68.81(14) y
B8 B3 B2 117.55(16) y
B7 B3 B2 61.10(12) y
B8 B3 B1 107.81(17) y
B7 B3 B1 107.98(16) y
B2 B3 B1 59.93(12) y
B8 B3 B4 61.13(14) y
B7 B3 B4 117.96(17) y
B2 B3 B4 114.18(17) y
B1 B3 B4 60.04(13) y
B8 B3 H3B 116.7 n
B7 B3 H3B 116.4 n
B2 B3 H3B 117.6 n
B1 B3 H3B 125.3 n
B4 B3 H3B 117.4 n
B9 B4 B1 111.20(18) y
B9 B4 B3 110.77(17) y
B1 B4 B3 59.83(13) y
B9 B4 B10 61.48(15) y
B1 B4 B10 58.86(13) y
B3 B4 B10 105.81(16) y
B9 B4 B8 61.05(15) y
B1 B4 B8 105.66(16) y
B3 B4 B8 58.59(13) y
B10 B4 B8 104.83(17) y
B9 B4 H4B 118.1 n
B1 B4 H4B 121.7 n
B3 B4 H4B 121.9 n
B10 B4 H4B 123.7 n
B8 B4 H4B 124.1 n
B1 B5 B2 60.19(13) y
B1 B5 B6 109.92(17) y
B2 B5 B6 57.96(12) y
B1 B5 B10 55.69(12) y
B2 B5 B10 106.40(16) y
B6 B5 B10 117.89(16) y
B1 B5 H5B 123.3(10) n
B2 B5 H5B 124.7(11) n
B6 B5 H5B 117.2(10) n
B10 B5 H5B 118.6(11) n
B1 B5 H1C 126.2(10) n
B2 B5 H1C 101.6(10) n
B6 B5 H1C 47.7(10) n
B10 B5 H1C 89.6(10) n
H5B B5 H1C 108.8(14) n
C1 B6 B2 131.01(17) y
C1 B6 B5 125.44(18) y
B2 B6 B5 60.75(13) y
C1 B6 B7 128.64(17) y
B2 B6 B7 60.78(13) y
B5 B6 B7 104.11(16) y
C1 B6 H1C 111.4(9) n
B2 B6 H1C 101.5(10) n
B5 B6 H1C 44.7(10) n
B7 B6 H1C 113.3(9) n
C1 B6 H2C 113.3(10) n
B2 B6 H2C 99.1(10) n
B5 B6 H2C 115.9(10) n
B7 B6 H2C 40.9(11) n
H1C B6 H2C 93.7(14) n
B3 B7 B2 59.95(13) y
B3 B7 B6 109.05(16) y
B2 B7 B6 57.52(12) y
B3 B7 B8 55.52(12) y
B2 B7 B8 105.87(15) y
B6 B7 B8 116.99(17) y
B3 B7 H7B 123.7(12) n
B2 B7 H7B 128.0(12) n
B6 B7 H7B 119.5(11) n
B8 B7 H7B 116.2(12) n
B3 B7 H2C 128.2(11) n
B2 B7 H2C 99.6(11) n
B6 B7 H2C 44.8(11) n
B8 B7 H2C 93.4(11) n
H7B B7 H2C 106.6(16) n
B3 B8 B9 108.87(17) y
B3 B8 B4 60.28(13) y
B9 B8 B4 57.09(14) y
B3 B8 B7 55.66(12) y
B9 B8 B7 117.44(17) y
B4 B8 B7 106.58(16) y
B3 B8 H8B 123.8(12) n
B9 B8 H8B 118.6(12) n
B4 B8 H8B 126.2(12) n
B7 B8 H8B 117.3(12) n
B3 B8 H4C 126.9(10) n
B9 B8 H4C 43.9(10) n
B4 B8 H4C 98.2(11) n
B7 B8 H4C 93.4(10) n
H8B B8 H4C 108.3(16) n
B4 B9 B8 61.86(15) y
B4 B9 B10 61.43(14) y
B8 B9 B10 105.38(17) y
B4 B9 H9B 125.7 n
B8 B9 H9B 125.7 n
B10 B9 H9B 125.7 n
B4 B9 H3C 101.9(10) n
B8 B9 H3C 117.5(10) n
B10 B9 H3C 42.7(10) n
H9B B9 H3C 112.7 n
B4 B9 H4C 101.5(10) n
B8 B9 H4C 42.6(10) n
B10 B9 H4C 115.8(10) n
H9B B9 H4C 114.3 n
H3C B9 H4C 96.2(14) n
B1 B10 B4 60.31(13) y
B1 B10 B9 108.72(18) y
B4 B10 B9 57.09(14) y
B1 B10 B5 55.53(12) y
B4 B10 B5 106.24(16) y
B9 B10 B5 116.71(16) y
B1 B10 H10B 123.9(11) n
B4 B10 H10B 127.0(11) n
B9 B10 H10B 119.3(11) n
B5 B10 H10B 117.1(11) n
B1 B10 H3C 128.6(10) n
B4 B10 H3C 99.5(10) n
B9 B10 H3C 44.7(10) n
B5 B10 H3C 93.9(10) n
H10B B10 H3C 106.3(15) n
C2 C1 C7 117.06(18) y
C2 C1 B6 120.80(18) y
C7 C1 B6 122.13(18) y
C3 C2 C1 121.02(19) y
C3 C2 H2 119.5 n
C1 C2 H2 119.5 n
C2 C3 C4 121.04(19) y
C2 C3 H3 119.5 n
C4 C3 H3 119.5 n
C6 C4 C3 118.51(18) y
C6 C4 C5 120.64(19) y
C3 C4 C5 120.85(19) y
C4 C5 H5A 109.5 n
C4 C5 H5D 109.5 n
H5A C5 H5D 109.5 n
C4 C5 H5C 109.5 n
H5A C5 H5C 109.5 n
H5D C5 H5C 109.5 n
C7 C6 C4 120.6(2) y
C7 C6 H6 119.7 n
C4 C6 H6 119.7 n
C6 C7 C1 121.69(19) y
C6 C7 H7 119.2 n
C1 C7 H7 119.2 n

loop_
_geom_bond_atom_site_label_1
_geom_bond_atom_site_label_2
_geom_bond_distance
_geom_bond_publ_flag
B1 B5 1.753(3) y
B1 B10 1.757(3) y
B1 B2 1.775(3) y
B1 B3 1.779(3) y
B1 B4 1.783(3) y
B1 H1B 1.1200 n
B2 B6 1.735(3) y
B2 B3 1.775(3) y
B2 B5 1.786(3) y
B2 B7 1.795(3) y
B2 H2B 1.1200 n
B3 B8 1.754(3) y
B3 B7 1.757(3) y
B3 B4 1.785(3) y
B3 H3B 1.1200 n
B4 B9 1.713(3) y
B4 B10 1.792(4) y
B4 B8 1.800(4) y
B4 H4B 1.1200 n
B5 B6 1.795(3) y
B5 B10 1.983(3) y
B5 H5B 1.075(19) n
B5 H1C 1.26(2) n
B6 C1 1.555(3) y
B6 B7 1.811(3) y
B6 H1C 1.33(2) n
B6 H2C 1.28(2) n
B7 B8 1.984(3) y
B7 H7B 1.07(2) n
B7 H2C 1.19(2) n
B8 B9 1.786(4) y
B8 H8B 1.08(2) n
B8 H4C 1.21(2) n
B9 B10 1.793(4) y
B9 H9B 1.0000 n
B9 H3C 1.26(2) n
B9 H4C 1.24(2) n
B10 H10B 1.07(2) n
B10 H3C 1.22(2) n
C1 C2 1.400(3) y
C1 C7 1.401(3) y
C2 C3 1.387(3) y
C2 H2 0.9500 n
C3 C4 1.390(3) y
C3 H3 0.9500 n
C4 C6 1.385(3) y
C4 C5 1.508(3) y
C5 H5A 0.9800 n
C5 H5D 0.9800 n
C5 H5C 0.9800 n
C6 C7 1.383(3) y
C6 H6 0.9500 n
C7 H7 0.9500 n
